data_2104796
loop_
_publ_author_name
'Gholivand, Khodayar'
'Mostaanzadeh, Hossein'
'Koval, Tomas'
'Dusek, Michal'
'Erben, Mauricio F.'
'Stoeckli-Evans, Helen'
'Della V\'edova, Carlos O.'

_publ_section_title
;
 Syntheses, spectroscopic study and X-ray crystallography of some new
 phosphoramidates and lanthanide(III) complexes of
 <i>N</i>-(4-nitrobenzoyl)-<i>N</i>',<i>N</i>''-bis(morpholino)phosphoric
 triamide
;
_journal_coeditor_code PS5006
_journal_issue 4
_journal_name_full 'Acta Crystallographica Section B'
_journal_page_first 441
_journal_page_last 450
_journal_paper_doi 10.1107/S0108768110018550
_journal_volume 66
_journal_year 2010
_chemical_formula_moiety 'C15 H21 N4 O6 P'
_chemical_formula_sum 'C15 H21 N4 O6 P'
_chemical_formula_weight 384.33
_chemical_name_systematic
;
 ?
;
_space_group_IT_number 14
_symmetry_cell_setting monoclinic
_symmetry_space_group_name_Hall '-P 2ybc'
_symmetry_space_group_name_H-M 'P 1 21/c 1'
_atom_sites_solution_hydrogens mixed
_atom_sites_solution_primary direct
_atom_sites_solution_secondary difmap
_audit_creation_method SHELXL-97
_cell_angle_alpha 90.00
_cell_angle_beta 94.881(2)
_cell_angle_gamma 90.00
_cell_formula_units_Z 4
_cell_length_a 16.2973(12)
_cell_length_b 11.1318(8)
_cell_length_c 9.4354(7)
_cell_measurement_reflns_used 316
_cell_measurement_temperature 120(2)
_cell_measurement_theta_max 30
_cell_measurement_theta_min 3
_cell_volume 1705.5(2)
_computing_cell_refinement 'SAINTPlus (Bruker, 1998a)'
_computing_data_collection 'SMART (Bruker, 1998b)'
_computing_data_reduction 'SAINTPlus (Bruker, 1998a)'
_computing_molecular_graphics 'SHELXTL ver. 5.1 (Sheldrick, 1998b)'
_computing_publication_material 'SHELXTL ver. 5.1 (Sheldrick, 1998b)'
_computing_structure_refinement 'SHELXTL ver. 5.1 (Sheldrick, 1998b)'
_computing_structure_solution 'SHELXTL ver. 5.1 (Sheldrick, 1998b)'
_diffrn_ambient_temperature 120(2)
_diffrn_measured_fraction_theta_full 0.996
_diffrn_measured_fraction_theta_max 0.996
_diffrn_measurement_device_type 'Bruker SMART 1000 CCD area detector'
_diffrn_measurement_method 'phi and omega scans'
_diffrn_radiation_monochromator graphite
_diffrn_radiation_source 'fine-focus sealed tube'
_diffrn_radiation_type MoK\a
_diffrn_radiation_wavelength 0.71073
_diffrn_reflns_av_R_equivalents 0.0320
_diffrn_reflns_av_sigmaI/netI 0.0330
_diffrn_reflns_limit_h_max 22
_diffrn_reflns_limit_h_min -22
_diffrn_reflns_limit_k_max 15
_diffrn_reflns_limit_k_min -15
_diffrn_reflns_limit_l_max 13
_diffrn_reflns_limit_l_min -13
_diffrn_reflns_number 19538
_diffrn_reflns_theta_full 30.00
_diffrn_reflns_theta_max 30.00
_diffrn_reflns_theta_min 1.25
_exptl_absorpt_coefficient_mu 0.204
_exptl_absorpt_correction_T_max 0.968
_exptl_absorpt_correction_T_min 0.941
_exptl_absorpt_correction_type multi-scan
_exptl_absorpt_process_details 'SADABS (Sheldrick, 1998a)'
_exptl_crystal_colour colorless
_exptl_crystal_density_diffrn 1.497
_exptl_crystal_density_method 'not measured'
_exptl_crystal_description prism
_exptl_crystal_F_000 808
_exptl_crystal_size_max 0.28
_exptl_crystal_size_mid 0.26
_exptl_crystal_size_min 0.18
_refine_diff_density_max 0.450
_refine_diff_density_min -0.409
_refine_ls_extinction_method none
_refine_ls_goodness_of_fit_ref 1.046
_refine_ls_hydrogen_treatment constr
_refine_ls_matrix_type full
_refine_ls_number_parameters 247
_refine_ls_number_reflns 4958
_refine_ls_number_restraints 11
_refine_ls_restrained_S_all 1.051
_refine_ls_R_factor_all 0.0659
_refine_ls_R_factor_gt 0.0487
_refine_ls_shift/su_max 0.001
_refine_ls_shift/su_mean 0.000
_refine_ls_structure_factor_coef Fsqd
_refine_ls_weighting_details 'calc w=1/[\s^2^(Fo^2^)+(0.0500P)^2^+1.5000P] where P=(Fo^2^+2Fc^2^)/3'
_refine_ls_weighting_scheme calc
_refine_ls_wR_factor_gt 0.1124
_refine_ls_wR_factor_ref 0.1260
_reflns_number_gt 3709
_reflns_number_total 4958
_reflns_threshold_expression I>2\s(I)
_cod_data_source_file ps5006.cif
_cod_data_source_block 9
_cod_depositor_comments
;
The following automatic conversions were performed:
'_symmetry_cell_setting' value 'Monoclinic' changed to 'monoclinic'
according to '/home/saulius/struct/CIF-dictionaries/cif_core.dic'
dictionary named 'cif_core.dic' version 2.4.1 from 2010-06-29.

Automatic conversion script
Id: cif_fix_enum 1527 2010-12-29 10:47:43Z saulius 
;
_cod_original_sg_symbol_H-M 'P 21/c'
_cod_database_code 2104796

loop_
_symmetry_equiv_pos_as_xyz
'x, y, z'
'-x, y+1/2, -z+1/2'
'-x, -y, -z'
'x, -y-1/2, z-1/2'

loop_
_atom_site_type_symbol
_atom_site_label
_atom_site_fract_x
_atom_site_fract_y
_atom_site_fract_z
_atom_site_U_iso_or_equiv
_atom_site_adp_type
_atom_site_calc_flag
_atom_site_refinement_flags
_atom_site_occupancy
_atom_site_disorder_assembly
_atom_site_disorder_group
P P1 0.72756(3) -0.15976(4) 0.43644(4) 0.01736(11) Uani d . 1 . .
O O1 0.75864(7) -0.18520(12) 0.58549(12) 0.0214(3) Uani d . 1 . .
O O2 0.53805(9) -0.43820(14) 0.29983(15) 0.0331(3) Uani d . 1 . .
O O4 0.88392(8) -0.03195(12) 0.44666(13) 0.0255(3) Uani d . 1 . .
O O5 1.18502(9) -0.06092(15) -0.01625(18) 0.0406(4) Uani d . 1 . .
O O6 1.12161(9) -0.20653(14) -0.12942(15) 0.0334(3) Uani d . 1 . .
N N1 0.65724(8) -0.25956(13) 0.38296(15) 0.0195(3) Uani d . 1 . .
N N2 0.68430(9) -0.02940(13) 0.40839(15) 0.0240(3) Uani d D 1 . .
N N3 0.80206(8) -0.16713(13) 0.32300(14) 0.0173(3) Uani d . 1 . .
H H3N 0.7924 -0.2087 0.2453 0.021 Uiso d R 1 B .
N N4 1.12866(9) -0.13335(14) -0.03249(16) 0.0237(3) Uani d . 1 . .
C C1 0.67575(11) -0.38799(17) 0.4032(2) 0.0242(4) Uani d . 1 . .
H H1A 0.7139 -0.3989 0.4896 0.029 Uiso calc R 1 . .
H H1B 0.7032 -0.4186 0.3208 0.029 Uiso calc R 1 . .
C C2 0.59725(12) -0.45904(19) 0.4182(2) 0.0294(4) Uani d . 1 . .
H H2A 0.6104 -0.5458 0.4243 0.035 Uiso calc R 1 . .
H H2B 0.5735 -0.4353 0.5072 0.035 Uiso calc R 1 . .
C C3 0.51835(11) -0.3135(2) 0.2909(2) 0.0324(4) Uani d . 1 . .
H H3A 0.4959 -0.2877 0.3802 0.039 Uiso calc R 1 . .
H H3B 0.4753 -0.3004 0.2119 0.039 Uiso calc R 1 . .
C C4 0.59334(10) -0.23747(19) 0.26617(19) 0.0254(4) Uani d . 1 . .
H H4A 0.6143 -0.2591 0.1741 0.030 Uiso calc R 1 . .
H H4B 0.5782 -0.1513 0.2633 0.030 Uiso calc R 1 . .
C C9 0.87345(10) -0.10135(15) 0.34665(17) 0.0184(3) Uani d . 1 . .
C C10 0.93955(10) -0.11669(15) 0.24531(17) 0.0176(3) Uani d . 1 . .
C C11 1.00347(11) -0.03303(16) 0.25795(19) 0.0217(3) Uani d . 1 . .
H H11A 1.0037 0.0282 0.3282 0.026 Uiso calc R 1 . .
C C12 1.06684(11) -0.03870(16) 0.16839(19) 0.0229(3) Uani d . 1 . .
H H12A 1.1103 0.0185 0.1753 0.028 Uiso calc R 1 B .
C C13 1.06469(10) -0.13000(16) 0.06906(17) 0.0191(3) Uani d . 1 . .
C C14 1.00412(10) -0.21729(16) 0.05804(18) 0.0212(3) Uani d . 1 . .
H H14A 1.0059 -0.2808 -0.0089 0.025 Uiso calc R 1 B .
C C15 0.94035(10) -0.21009(16) 0.14730(18) 0.0203(3) Uani d . 1 . .
H H15A 0.8977 -0.2685 0.1413 0.024 Uiso calc R 1 . .
C C5A 0.70139(11) 0.06211(15) 0.30444(19) 0.0279(4) Uani d D 1 B .
H H5AA 0.6526 0.0785 0.2373 0.033 Uiso calc R 1 A 1
H H5AB 0.7485 0.0395 0.2504 0.033 Uiso calc R 1 A 1
C C6A 0.7221(3) 0.1689(3) 0.4032(4) 0.0388(10) Uani d PD 0.55 B 1
H H6AA 0.7719 0.1486 0.4662 0.047 Uiso calc PR 0.55 B 1
H H6AB 0.7361 0.2384 0.3443 0.047 Uiso calc PR 0.55 B 1
C C7A 0.6402(3) 0.1081(3) 0.5808(4) 0.0345(8) Uani d PD 0.55 B 1
H H7AA 0.5951 0.1321 0.6390 0.041 Uiso calc PR 0.55 B 1
H H7AB 0.6893 0.0893 0.6461 0.041 Uiso calc PR 0.55 B 1
C C8A 0.6145(2) -0.0027(4) 0.4942(5) 0.0249(8) Uani d PD 0.55 B 1
H H8AA 0.6043 -0.0710 0.5575 0.030 Uiso calc PR 0.55 B 1
H H8AB 0.5637 0.0133 0.4318 0.030 Uiso calc PR 0.55 B 1
O O3A 0.6586(2) 0.2048(3) 0.4899(4) 0.0360(6) Uani d PD 0.55 B 1
O O3B 0.6765(3) 0.2305(4) 0.4420(4) 0.0360(6) Uani d PD 0.45 B 2
C C8B 0.6384(3) 0.0313(4) 0.5156(6) 0.0249(8) Uani d PD 0.45 B 2
H H8BA 0.6382 -0.0211 0.6003 0.030 Uiso calc PR 0.45 B 2
H H8BB 0.5806 0.0419 0.4764 0.030 Uiso calc PR 0.45 B 2
C C7B 0.6733(4) 0.1527(3) 0.5615(4) 0.0345(8) Uani d PD 0.45 B 2
H H7BA 0.6384 0.1893 0.6309 0.041 Uiso calc PR 0.45 B 2
H H7BB 0.7294 0.1422 0.6089 0.041 Uiso calc PR 0.45 B 2
C C6B 0.7341(4) 0.1843(3) 0.3512(6) 0.0388(10) Uani d PD 0.45 B 2
H H6BA 0.7893 0.1770 0.4030 0.047 Uiso calc PR 0.45 B 2
H H6BB 0.7381 0.2376 0.2681 0.047 Uiso calc PR 0.45 B 2

loop_
_atom_site_aniso_label
_atom_site_aniso_U_11
_atom_site_aniso_U_22
_atom_site_aniso_U_33
_atom_site_aniso_U_12
_atom_site_aniso_U_13
_atom_site_aniso_U_23
P1 0.01551(19) 0.0226(2) 0.0142(2) 0.00298(16) 0.00293(14) 0.00134(16)
O1 0.0180(6) 0.0304(7) 0.0157(6) 0.0040(5) 0.0019(4) 0.0031(5)
O2 0.0301(7) 0.0425(9) 0.0268(7) -0.0121(6) 0.0038(6) -0.0041(6)
O4 0.0239(6) 0.0316(7) 0.0212(6) -0.0027(5) 0.0037(5) -0.0079(5)
O5 0.0305(8) 0.0445(9) 0.0495(10) -0.0168(7) 0.0192(7) -0.0110(7)
O6 0.0309(7) 0.0448(9) 0.0262(7) -0.0050(6) 0.0108(6) -0.0085(6)
N1 0.0159(6) 0.0242(7) 0.0185(6) 0.0007(5) 0.0021(5) 0.0013(5)
N2 0.0286(8) 0.0269(8) 0.0176(7) 0.0112(6) 0.0087(6) 0.0040(6)
N3 0.0149(6) 0.0237(7) 0.0138(6) -0.0002(5) 0.0036(5) -0.0026(5)
N4 0.0197(7) 0.0290(8) 0.0231(7) -0.0009(6) 0.0059(6) 0.0015(6)
C1 0.0246(8) 0.0248(9) 0.0235(9) 0.0017(7) 0.0030(7) 0.0004(7)
C2 0.0337(10) 0.0306(10) 0.0242(9) -0.0064(8) 0.0056(8) -0.0007(7)
C3 0.0173(8) 0.0506(13) 0.0294(10) -0.0036(8) 0.0023(7) -0.0012(9)
C4 0.0168(8) 0.0376(10) 0.0213(8) 0.0008(7) -0.0001(6) 0.0033(7)
C9 0.0169(7) 0.0223(8) 0.0159(7) 0.0005(6) 0.0017(6) 0.0009(6)
C10 0.0156(7) 0.0211(8) 0.0161(7) 0.0006(6) 0.0013(6) 0.0011(6)
C11 0.0212(8) 0.0214(8) 0.0225(8) -0.0021(6) 0.0026(6) -0.0032(6)
C12 0.0201(8) 0.0218(8) 0.0272(9) -0.0043(6) 0.0040(7) -0.0006(7)
C13 0.0150(7) 0.0247(8) 0.0182(7) 0.0004(6) 0.0044(6) 0.0030(6)
C14 0.0187(8) 0.0247(9) 0.0206(8) -0.0017(6) 0.0031(6) -0.0042(7)
C15 0.0164(7) 0.0238(8) 0.0210(8) -0.0030(6) 0.0031(6) -0.0034(6)
C5A 0.0240(9) 0.0264(9) 0.0336(10) 0.0029(7) 0.0047(7) 0.0101(8)
C6A 0.0289(17) 0.0164(13) 0.071(3) -0.0063(11) 0.007(2) 0.0174(18)
C7A 0.058(3) 0.0213(19) 0.0246(14) 0.0122(14) 0.0086(15) -0.0009(14)
C8A 0.031(2) 0.022(2) 0.0227(16) 0.0094(14) 0.0113(17) 0.0023(13)
O3A 0.0516(19) 0.0181(15) 0.039(2) 0.0062(12) 0.0061(13) 0.0013(12)
O3B 0.0516(19) 0.0181(15) 0.039(2) 0.0062(12) 0.0061(13) 0.0013(12)
C8B 0.031(2) 0.022(2) 0.0227(16) 0.0094(14) 0.0113(17) 0.0023(13)
C7B 0.058(3) 0.0213(19) 0.0246(14) 0.0122(14) 0.0086(15) -0.0009(14)
C6B 0.0289(17) 0.0164(13) 0.071(3) -0.0063(11) 0.007(2) 0.0174(18)

loop_
_atom_type_symbol
_atom_type_description
_atom_type_scat_dispersion_real
_atom_type_scat_dispersion_imag
_atom_type_scat_source
C C 0.0033 0.0016 'International Tables Vol C Tables 4.2.6.8 and 6.1.1.4'
H H 0.0000 0.0000 'International Tables Vol C Tables 4.2.6.8 and 6.1.1.4'
N N 0.0061 0.0033 'International Tables Vol C Tables 4.2.6.8 and 6.1.1.4'
O O 0.0106 0.0060 'International Tables Vol C Tables 4.2.6.8 and 6.1.1.4'
P P 0.1023 0.0942 'International Tables Vol C Tables 4.2.6.8 and 6.1.1.4'

loop_
_geom_angle_atom_site_label_1
_geom_angle_atom_site_label_2
_geom_angle_atom_site_label_3
_geom_angle_site_symmetry_1
_geom_angle_site_symmetry_3
_geom_angle
_geom_angle_publ_flag
O1 P1 N2 . . 115.72(8) ?
O1 P1 N1 . . 109.59(7) ?
N2 P1 N1 . . 105.78(8) ?
O1 P1 N3 . . 112.74(7) ?
N2 P1 N3 . . 105.41(7) ?
N1 P1 N3 . . 107.03(7) ?
C3 O2 C2 . . 109.73(15) ?
C1 N1 C4 . . 112.60(14) ?
C1 N1 P1 . . 119.16(11) ?
C4 N1 P1 . . 123.18(12) ?
C5A N2 C8B . . 106.2(3) ?
C5A N2 C8A . . 115.3(2) ?
C5A N2 P1 . . 128.95(11) ?
C8B N2 P1 . . 122.4(3) ?
C8A N2 P1 . . 115.6(2) ?
C9 N3 P1 . . 121.00(11) ?
C9 N3 H3N . . 120.6 ?
P1 N3 H3N . . 118.2 ?
O5 N4 O6 . . 123.72(15) ?
O5 N4 C13 . . 117.84(15) ?
O6 N4 C13 . . 118.42(15) ?
N1 C1 C2 . . 110.66(15) ?
N1 C1 H1A . . 109.5 ?
C2 C1 H1A . . 109.5 ?
N1 C1 H1B . . 109.5 ?
C2 C1 H1B . . 109.5 ?
H1A C1 H1B . . 108.1 ?
O2 C2 C1 . . 111.10(15) ?
O2 C2 H2A . . 109.4 ?
C1 C2 H2A . . 109.4 ?
O2 C2 H2B . . 109.4 ?
C1 C2 H2B . . 109.4 ?
H2A C2 H2B . . 108.0 ?
O2 C3 C4 . . 111.77(16) ?
O2 C3 H3A . . 109.3 ?
C4 C3 H3A . . 109.3 ?
O2 C3 H3B . . 109.3 ?
C4 C3 H3B . . 109.3 ?
H3A C3 H3B . . 107.9 ?
N1 C4 C3 . . 108.60(15) ?
N1 C4 H4A . . 110.0 ?
C3 C4 H4A . . 110.0 ?
N1 C4 H4B . . 110.0 ?
C3 C4 H4B . . 110.0 ?
H4A C4 H4B . . 108.4 ?
O4 C9 N3 . . 121.52(15) ?
O4 C9 C10 . . 120.07(15) ?
N3 C9 C10 . . 118.42(14) ?
C15 C10 C11 . . 120.42(15) ?
C15 C10 C9 . . 123.55(15) ?
C11 C10 C9 . . 115.99(15) ?
C12 C11 C10 . . 120.37(16) ?
C12 C11 H11A . . 119.8 ?
C10 C11 H11A . . 119.8 ?
C13 C12 C11 . . 117.95(16) ?
C13 C12 H12A . . 121.0 ?
C11 C12 H12A . . 121.0 ?
C12 C13 C14 . . 123.02(15) ?
C12 C13 N4 . . 118.74(15) ?
C14 C13 N4 . . 118.22(15) ?
C13 C14 C15 . . 118.57(16) ?
C13 C14 H14A . . 120.7 ?
C15 C14 H14A . . 120.7 ?
C10 C15 C14 . . 119.58(15) ?
C10 C15 H15A . . 120.2 ?
C14 C15 H15A . . 120.2 ?
N2 C5A C6B . . 121.0(3) ?
N2 C5A C6A . . 100.28(19) ?
N2 C5A H5AA . . 111.7 ?
C6B C5A H5AA . . 105.4 ?
C6A C5A H5AA . . 111.7 ?
N2 C5A H5AB . . 111.7 ?
C6B C5A H5AB . . 96.3 ?
C6A C5A H5AB . . 111.7 ?
H5AA C5A H5AB . . 109.5 ?
O3A C6A C5A . . 115.6(3) ?
O3A C6A H6AA . . 108.4 ?
C5A C6A H6AA . . 108.4 ?
O3A C6A H6AB . . 108.4 ?
C5A C6A H6AB . . 108.4 ?
H6AA C6A H6AB . . 107.4 ?
O3A C7A C8A . . 110.6(3) ?
O3A C7A H7AA . . 109.5 ?
C8A C7A H7AA . . 109.5 ?
O3A C7A H7AB . . 109.5 ?
C8A C7A H7AB . . 109.5 ?
H7AA C7A H7AB . . 108.1 ?
N2 C8A C7A . . 105.5(2) ?
N2 C8A H8AA . . 110.6 ?
C7A C8A H8AA . . 110.6 ?
N2 C8A H8AB . . 110.6 ?
C7A C8A H8AB . . 110.6 ?
H8AA C8A H8AB . . 108.8 ?
C7A O3A C6A . . 109.5(3) ?
C6B O3B C7B . . 109.1(4) ?
N2 C8B C7B . . 113.9(3) ?
N2 C8B H8BA . . 108.8 ?
C7B C8B H8BA . . 108.8 ?
N2 C8B H8BB . . 108.8 ?
C7B C8B H8BB . . 108.8 ?
H8BA C8B H8BB . . 107.7 ?
O3B C7B C8B . . 110.7(4) ?
O3B C7B H7BA . . 109.5 ?
C8B C7B H7BA . . 109.5 ?
O3B C7B H7BB . . 109.5 ?
C8B C7B H7BB . . 109.5 ?
H7BA C7B H7BB . . 108.1 ?
O3B C6B C5A . . 105.5(3) ?
O3B C6B H6BA . . 110.6 ?
C5A C6B H6BA . . 110.6 ?
O3B C6B H6BB . . 110.6 ?
C5A C6B H6BB . . 110.6 ?
H6BA C6B H6BB . . 108.8 ?

loop_
_geom_bond_atom_site_label_1
_geom_bond_atom_site_label_2
_geom_bond_site_symmetry_2
_geom_bond_distance
_geom_bond_publ_flag
P1 O1 . 1.4811(12) ?
P1 N2 . 1.6251(15) ?
P1 N1 . 1.6443(15) ?
P1 N3 . 1.6875(14) ?
O2 C3 . 1.426(3) ?
O2 C2 . 1.431(2) ?
O4 C9 . 1.220(2) ?
O5 N4 . 1.222(2) ?
O6 N4 . 1.223(2) ?
N1 C1 . 1.470(2) ?
N1 C4 . 1.471(2) ?
N2 C5A . 1.4573(18) ?
N2 C8B . 1.472(3) ?
N2 C8A . 1.481(2) ?
N3 C9 . 1.377(2) ?
N3 H3N . 0.8700 ?
N4 C13 . 1.475(2) ?
C1 C2 . 1.521(3) ?
C1 H1A . 0.9900 ?
C1 H1B . 0.9900 ?
C2 H2A . 0.9900 ?
C2 H2B . 0.9900 ?
C3 C4 . 1.521(3) ?
C3 H3A . 0.9900 ?
C3 H3B . 0.9900 ?
C4 H4A . 0.9900 ?
C4 H4B . 0.9900 ?
C9 C10 . 1.510(2) ?
C10 C15 . 1.392(2) ?
C10 C11 . 1.395(2) ?
C11 C12 . 1.390(2) ?
C11 H11A . 0.9500 ?
C12 C13 . 1.381(2) ?
C12 H12A . 0.9500 ?
C13 C14 . 1.383(2) ?
C14 C15 . 1.395(2) ?
C14 H14A . 0.9500 ?
C15 H15A . 0.9500 ?
C5A C6B . 1.513(3) ?
C5A C6A . 1.530(3) ?
C5A H5AA . 0.9900 ?
C5A H5AB . 0.9900 ?
C6A O3A . 1.430(3) ?
C6A H6AA . 0.9900 ?
C6A H6AB . 0.9900 ?
C7A O3A . 1.424(3) ?
C7A C8A . 1.518(3) ?
C7A H7AA . 0.9900 ?
C7A H7AB . 0.9900 ?
C8A H8AA . 0.9900 ?
C8A H8AB . 0.9900 ?
O3B C6B . 1.421(3) ?
O3B C7B . 1.427(3) ?
C8B C7B . 1.515(3) ?
C8B H8BA . 0.9900 ?
C8B H8BB . 0.9900 ?
C7B H7BA . 0.9900 ?
C7B H7BB . 0.9900 ?
C6B H6BA . 0.9900 ?
C6B H6BB . 0.9900 ?

loop_
_geom_hbond_atom_site_label_D
_geom_hbond_atom_site_label_H
_geom_hbond_atom_site_label_A
_geom_hbond_site_symmetry_A
_geom_hbond_distance_DH
_geom_hbond_distance_HA
_geom_hbond_distance_DA
_geom_hbond_angle_DHA
_geom_hbond_publ_flag
N3 H3N O1 4_555 0.8700 1.9600 2.8205(18) 172.00 ?

loop_
_geom_torsion_atom_site_label_1
_geom_torsion_atom_site_label_2
_geom_torsion_atom_site_label_3
_geom_torsion_atom_site_label_4
_geom_torsion_site_symmetry_1
_geom_torsion_site_symmetry_2
_geom_torsion_site_symmetry_3
_geom_torsion_site_symmetry_4
_geom_torsion
_geom_torsion_publ_flag
O1 P1 N1 C1 . . . . -50.57(14) ?
N2 P1 N1 C1 . . . . -175.97(12) ?
N3 P1 N1 C1 . . . . 71.98(14) ?
O1 P1 N1 C4 . . . . 156.48(13) ?
N2 P1 N1 C4 . . . . 31.08(15) ?
N3 P1 N1 C4 . . . . -80.96(14) ?
O1 P1 N2 C5A . . . . 127.90(16) ?
N1 P1 N2 C5A . . . . -110.57(17) ?
N3 P1 N2 C5A . . . . 2.61(18) ?
O1 P1 N2 C8B . . . . -32.0(3) ?
N1 P1 N2 C8B . . . . 89.5(3) ?
N3 P1 N2 C8B . . . . -157.3(2) ?
O1 P1 N2 C8A . . . . -56.2(2) ?
N1 P1 N2 C8A . . . . 65.3(2) ?
N3 P1 N2 C8A . . . . 178.52(19) ?
O1 P1 N3 C9 . . . . -53.76(15) ?
N2 P1 N3 C9 . . . . 73.37(15) ?
N1 P1 N3 C9 . . . . -174.33(13) ?
C4 N1 C1 C2 . . . . -52.44(19) ?
P1 N1 C1 C2 . . . . 151.91(13) ?
C3 O2 C2 C1 . . . . -59.5(2) ?
N1 C1 C2 O2 . . . . 54.8(2) ?
C2 O2 C3 C4 . . . . 61.8(2) ?
C1 N1 C4 C3 . . . . 53.1(2) ?
P1 N1 C4 C3 . . . . -152.34(14) ?
O2 C3 C4 N1 . . . . -58.0(2) ?
P1 N3 C9 O4 . . . . -3.1(2) ?
P1 N3 C9 C10 . . . . 176.93(11) ?
O4 C9 C10 C15 . . . . 166.37(17) ?
N3 C9 C10 C15 . . . . -13.6(2) ?
O4 C9 C10 C11 . . . . -11.3(2) ?
N3 C9 C10 C11 . . . . 168.65(15) ?
C15 C10 C11 C12 . . . . 2.9(3) ?
C9 C10 C11 C12 . . . . -179.28(16) ?
C10 C11 C12 C13 . . . . -0.8(3) ?
C11 C12 C13 C14 . . . . -2.1(3) ?
C11 C12 C13 N4 . . . . 176.43(15) ?
O5 N4 C13 C12 . . . . 6.2(2) ?
O6 N4 C13 C12 . . . . -172.40(17) ?
O5 N4 C13 C14 . . . . -175.22(17) ?
O6 N4 C13 C14 . . . . 6.2(2) ?
C12 C13 C14 C15 . . . . 2.7(3) ?
N4 C13 C14 C15 . . . . -175.75(15) ?
C11 C10 C15 C14 . . . . -2.2(3) ?
C9 C10 C15 C14 . . . . -179.83(15) ?
C13 C14 C15 C10 . . . . -0.6(3) ?
C8B N2 C5A C6B . . . . 46.2(4) ?
C8A N2 C5A C6B . . . . 67.9(4) ?
P1 N2 C5A C6B . . . . -116.2(3) ?
C8B N2 C5A C6A . . . . 39.8(3) ?
C8A N2 C5A C6A . . . . 61.5(3) ?
P1 N2 C5A C6A . . . . -122.6(2) ?
N2 C5A C6A O3A . . . . -59.0(4) ?
C6B C5A C6A O3A . . . . 136.0(13) ?
C5A N2 C8A C7A . . . . -64.2(4) ?
C8B N2 C8A C7A . . . . 5.8(9) ?
P1 N2 C8A C7A . . . . 119.4(3) ?
O3A C7A C8A N2 . . . . 57.6(4) ?
C8A C7A O3A C6A . . . . -57.6(4) ?
C5A C6A O3A C7A . . . . 61.0(5) ?
C5A N2 C8B C7B . . . . -43.9(5) ?
C8A N2 C8B C7B . . . . -161.7(16) ?
P1 N2 C8B C7B . . . . 120.0(4) ?
C6B O3B C7B C8B . . . . -66.0(6) ?
N2 C8B C7B O3B . . . . 57.2(6) ?
C7B O3B C6B C5A . . . . 61.2(6) ?
N2 C5A C6B O3B . . . . -55.8(5) ?
C6A C5A C6B O3B . . . . -38.5(8) ?
